data_2209287
loop_
_publ_author_name
'Chuan-Bi Li'
'Wei Fang'
'Guang-Gang Gao'
'Bo Liu'

_publ_section_title
;A cadmium coordination polymer containing helical chains:
 <i>catena</i>-poly[[(dipyrido[3,2-<i>a</i>:2',3'-<i>c</i>]phenazine)cadmium]-\m-benzene-1,3-dicarboxylato]
;
_journal_coeditor_code RN6084
_journal_issue 6
_journal_name_full 'Acta Crystallographica Section E'
_journal_page_first m1312
_journal_page_last m1314
_journal_paper_doi 10.1107/S1600536806017442
_journal_volume 62
_journal_year 2006
_chemical_formula_iupac '[Cd (C8 H4 O4) (C18 H10 N4)]'
_chemical_formula_moiety 'C26 H14 Cd N4 O4'
_chemical_formula_sum 'C26 H14 Cd N4 O4'
_chemical_formula_weight 558.82
_chemical_name_systematic
;
catena-poly[[(dipyrido[3,2-a:2',3'-c]phenazine)cadmium]-\m-
benzene-1,3-dicarboxylato]
;
_space_group_IT_number 15
_symmetry_cell_setting monoclinic
_symmetry_space_group_name_Hall '-C 2yc'
_symmetry_space_group_name_H-M 'C 1 2/c 1'
_atom_sites_solution_hydrogens geom
_atom_sites_solution_primary direct
_atom_sites_solution_secondary difmap
_audit_creation_method SHELXL-97
_cell_angle_alpha 90.00
_cell_angle_beta 109.064(5)
_cell_angle_gamma 90.00
_cell_formula_units_Z 8
_cell_length_a 15.467(4)
_cell_length_b 14.971(4)
_cell_length_c 18.847(4)
_cell_measurement_reflns_used 69
_cell_measurement_temperature 293(2)
_cell_measurement_theta_max 19.8
_cell_measurement_theta_min 2.15
_cell_volume 4124.8(18)
_computing_cell_refinement SMART
_computing_data_collection 'SMART (Bruker, 2000)'
_computing_data_reduction 'SAINT (Bruker, 2000)'
_computing_molecular_graphics 'DIAMOND (Brandenburg, 1999)'
_computing_publication_material SHELXTL
_computing_structure_refinement 'SHELXL97 (Sheldrick, 1997)'
_computing_structure_solution 'SHELXTL (Bruker, 2000)'
_diffrn_ambient_temperature 293(2)
_diffrn_measured_fraction_theta_full 0.996
_diffrn_measured_fraction_theta_max 0.996
_diffrn_measurement_device_type 'Bruker APEX CCD'
_diffrn_measurement_method '\w and \f'
_diffrn_radiation_monochromator graphite
_diffrn_radiation_source 'fine-focus sealed tube'
_diffrn_radiation_type MoK\a
_diffrn_radiation_wavelength 0.71073
_diffrn_reflns_av_R_equivalents 0.0241
_diffrn_reflns_av_sigmaI/netI 0.0280
_diffrn_reflns_limit_h_max 19
_diffrn_reflns_limit_h_min -17
_diffrn_reflns_limit_k_max 18
_diffrn_reflns_limit_k_min -15
_diffrn_reflns_limit_l_max 23
_diffrn_reflns_limit_l_min -20
_diffrn_reflns_number 11009
_diffrn_reflns_theta_full 26.04
_diffrn_reflns_theta_max 26.04
_diffrn_reflns_theta_min 1.95
_diffrn_standards_decay_% 0
_diffrn_standards_interval_count 10
_diffrn_standards_interval_time 120
_diffrn_standards_number 3
_exptl_absorpt_coefficient_mu 1.105
_exptl_absorpt_correction_T_max 0.734
_exptl_absorpt_correction_T_min 0.628
_exptl_absorpt_correction_type multi-scan
_exptl_absorpt_process_details '(SADABS; Sheldrick, 1996)'
_exptl_crystal_colour 'dark brown'
_exptl_crystal_density_diffrn 1.800
_exptl_crystal_density_method 'not measured'
_exptl_crystal_description block
_exptl_crystal_F_000 2224
_exptl_crystal_size_max 0.43
_exptl_crystal_size_mid 0.40
_exptl_crystal_size_min 0.28
_refine_diff_density_max 0.516
_refine_diff_density_min -0.256
_refine_ls_extinction_method none
_refine_ls_goodness_of_fit_ref 1.029
_refine_ls_hydrogen_treatment constr
_refine_ls_matrix_type full
_refine_ls_number_parameters 316
_refine_ls_number_reflns 4062
_refine_ls_number_restraints 0
_refine_ls_restrained_S_all 1.029
_refine_ls_R_factor_all 0.0392
_refine_ls_R_factor_gt 0.0303
_refine_ls_shift/su_max 0.001
_refine_ls_shift/su_mean 0.000
_refine_ls_structure_factor_coef Fsqd
_refine_ls_weighting_details 'calc w=1/[\s^2^(Fo^2^)+(0.0391P)^2^+2.2127P] where P=(Fo^2^+2Fc^2^)/3'
_refine_ls_weighting_scheme calc
_refine_ls_wR_factor_gt 0.0692
_refine_ls_wR_factor_ref 0.0748
_reflns_number_gt 3407
_reflns_number_total 4062
_reflns_threshold_expression I>2\s(I)
_cod_data_source_file rn6084.cif
_cod_data_source_block I
_cod_original_cell_volume 4124.9(18)
_cod_original_sg_symbol_H-M 'C 2/c'
_cod_database_code 2209287
_cod_database_fobs_code 2209287

loop_
_symmetry_equiv_pos_as_xyz
'x, y, z'
'-x, y, -z+1/2'
'x+1/2, y+1/2, z'
'-x+1/2, y+1/2, -z+1/2'
'-x, -y, -z'
'x, -y, z-1/2'
'-x+1/2, -y+1/2, -z'
'x+1/2, -y+1/2, z-1/2'

loop_
_atom_site_type_symbol
_atom_site_label
_atom_site_fract_x
_atom_site_fract_y
_atom_site_fract_z
_atom_site_U_iso_or_equiv
_atom_site_adp_type
_atom_site_calc_flag
_atom_site_refinement_flags
_atom_site_occupancy
C C1 0.2559(2) 0.63410(19) 0.50384(17) 0.0410(7) Uani d . 1
H H1 0.2835 0.6756 0.5411 0.049 Uiso calc R 1
C C2 0.2878(2) 0.6233(2) 0.44349(17) 0.0469(7) Uani d . 1
H H2 0.3368 0.6574 0.4404 0.056 Uiso calc R 1
C C3 0.24648(19) 0.56174(19) 0.38802(15) 0.0394(6) Uani d . 1
H H3 0.2671 0.5553 0.3472 0.047 Uiso calc R 1
C C4 0.17432(18) 0.50944(18) 0.39281(14) 0.0338(6) Uani d . 1
C C5 0.14332(18) 0.52000(18) 0.45402(14) 0.0348(6) Uani d . 1
H H5 0.0958 0.4845 0.4581 0.042 Uiso calc R 1
C C6 0.18311(18) 0.58317(18) 0.50881(14) 0.0340(6) Uani d . 1
C C7 0.14512(18) 0.6021(2) 0.57134(15) 0.0368(6) Uani d . 1
C C8 0.12809(19) 0.44587(19) 0.33081(15) 0.0388(6) Uani d . 1
C C9 0.1929(2) 0.2200(2) 0.31890(17) 0.0509(8) Uani d . 1
H H9 0.2156 0.2743 0.3413 0.061 Uiso calc R 1
C C10 0.2276(2) 0.1421(2) 0.35747(19) 0.0552(9) Uani d . 1
H H10 0.2723 0.1442 0.4045 0.066 Uiso calc R 1
C C11 0.1945(2) 0.0621(2) 0.32496(17) 0.0499(8) Uani d . 1
H H11 0.2168 0.0089 0.3496 0.060 Uiso calc R 1
C C12 0.12694(18) 0.0610(2) 0.25425(15) 0.0377(6) Uani d . 1
C C13 0.09076(19) -0.02277(19) 0.21691(16) 0.0393(6) Uani d . 1
C C14 0.02456(19) -0.02138(19) 0.14408(16) 0.0401(7) Uani d . 1
C C15 -0.00986(19) 0.06475(19) 0.10857(15) 0.0388(6) Uani d . 1
C C16 -0.0776(2) 0.0706(2) 0.03883(17) 0.0498(8) Uani d . 1
H H16 -0.1021 0.0190 0.0124 0.060 Uiso calc R 1
C C17 -0.1079(2) 0.1529(2) 0.00926(19) 0.0555(9) Uani d . 1
H H17 -0.1539 0.1578 -0.0370 0.067 Uiso calc R 1
C C18 -0.0690(2) 0.2289(2) 0.04938(17) 0.0505(8) Uani d . 1
H H18 -0.0897 0.2845 0.0289 0.061 Uiso calc R 1
C C19 0.02554(19) 0.14464(18) 0.14523(15) 0.0351(6) Uani d . 1
C C20 0.09649(18) 0.14265(18) 0.21946(15) 0.0348(6) Uani d . 1
C C21 0.0910(2) -0.1732(2) 0.21590(19) 0.0468(7) Uani d . 1
C C22 0.1236(2) -0.2576(2) 0.2507(2) 0.0574(9) Uani d . 1
H H22 0.1642 -0.2591 0.2996 0.069 Uiso calc R 1
C C23 0.0958(3) -0.3350(2) 0.2128(3) 0.0677(11) Uani d . 1
H H23 0.1184 -0.3891 0.2357 0.081 Uiso calc R 1
C C24 0.0321(3) -0.3346(2) 0.1384(3) 0.0678(11) Uani d . 1
H H24 0.0146 -0.3881 0.1126 0.081 Uiso calc R 1
C C25 -0.0029(2) -0.2561(2) 0.1052(2) 0.0607(9) Uani d . 1
H H25 -0.0460 -0.2569 0.0573 0.073 Uiso calc R 1
C C26 0.0246(2) -0.1733(2) 0.14156(19) 0.0474(7) Uani d . 1
N N4 0.12244(17) -0.09854(18) 0.25286(14) 0.0470(6) Uani d . 1
N N3 -0.00852(17) -0.09627(17) 0.10691(14) 0.0479(6) Uani d . 1
N N2 -0.00352(16) 0.22555(16) 0.11577(13) 0.0399(5) Uani d . 1
N N1 0.12926(16) 0.22126(16) 0.25181(12) 0.0389(5) Uani d . 1
O O4 0.06776(15) 0.39469(16) 0.33827(12) 0.0570(6) Uani d . 1
O O3 0.15491(15) 0.44495(15) 0.27447(11) 0.0536(6) Uani d . 1
O O2 0.17604(16) 0.66786(15) 0.61290(12) 0.0569(6) Uani d . 1
O O1 0.08455(16) 0.55305(16) 0.58053(12) 0.0613(6) Uani d . 1
Cd Cd 0.078293(14) 0.353762(13) 0.181971(11) 0.03747(9) Uani d . 1

loop_
_atom_site_aniso_label
_atom_site_aniso_U_11
_atom_site_aniso_U_22
_atom_site_aniso_U_33
_atom_site_aniso_U_12
_atom_site_aniso_U_13
_atom_site_aniso_U_23
C1 0.0422(15) 0.0409(17) 0.0395(16) -0.0041(12) 0.0126(13) -0.0058(12)
C2 0.0470(17) 0.0504(19) 0.0502(19) -0.0112(14) 0.0252(15) -0.0044(15)
C3 0.0454(16) 0.0425(17) 0.0371(15) -0.0035(13) 0.0229(13) -0.0024(13)
C4 0.0424(15) 0.0295(14) 0.0329(14) 0.0020(11) 0.0168(12) 0.0018(11)
C5 0.0397(14) 0.0322(15) 0.0352(15) 0.0014(12) 0.0161(12) 0.0038(11)
C6 0.0390(14) 0.0343(15) 0.0294(14) 0.0032(11) 0.0120(12) 0.0025(11)
C7 0.0384(15) 0.0430(17) 0.0285(14) 0.0087(13) 0.0102(12) 0.0042(12)
C8 0.0475(16) 0.0331(15) 0.0388(16) -0.0004(13) 0.0184(13) -0.0018(12)
C9 0.0569(19) 0.051(2) 0.0425(18) 0.0000(16) 0.0129(15) -0.0056(15)
C10 0.0521(19) 0.062(2) 0.0432(18) 0.0049(16) 0.0043(15) 0.0015(16)
C11 0.0503(18) 0.0483(19) 0.0466(18) 0.0082(15) 0.0097(15) 0.0101(15)
C12 0.0402(15) 0.0383(16) 0.0388(15) 0.0035(12) 0.0184(13) 0.0037(12)
C13 0.0409(15) 0.0369(16) 0.0460(17) 0.0065(12) 0.0225(13) 0.0089(13)
C14 0.0481(16) 0.0341(16) 0.0445(16) -0.0008(13) 0.0238(14) -0.0029(13)
C15 0.0477(16) 0.0363(16) 0.0364(15) 0.0006(13) 0.0193(13) -0.0012(12)
C16 0.0589(19) 0.0463(19) 0.0401(17) -0.0029(15) 0.0105(15) -0.0068(14)
C17 0.061(2) 0.059(2) 0.0387(18) 0.0059(16) 0.0046(15) 0.0009(15)
C18 0.0594(19) 0.0464(19) 0.0416(17) 0.0114(15) 0.0111(15) 0.0073(14)
C19 0.0398(15) 0.0368(16) 0.0336(15) 0.0041(12) 0.0185(12) 0.0001(12)
C20 0.0373(14) 0.0397(16) 0.0333(15) 0.0044(12) 0.0197(12) 0.0012(12)
C21 0.0479(17) 0.0449(19) 0.0542(19) 0.0038(14) 0.0256(15) 0.0047(15)
C22 0.062(2) 0.042(2) 0.069(2) 0.0019(16) 0.0221(18) 0.0117(16)
C23 0.066(2) 0.042(2) 0.099(3) 0.0033(16) 0.032(2) 0.014(2)
C24 0.067(2) 0.039(2) 0.097(3) -0.0078(16) 0.026(2) -0.0034(19)
C25 0.062(2) 0.043(2) 0.075(2) -0.0068(16) 0.0200(18) -0.0063(17)
C26 0.0498(18) 0.0398(18) 0.058(2) -0.0037(14) 0.0248(16) -0.0015(15)
N4 0.0496(15) 0.0424(16) 0.0509(16) 0.0034(12) 0.0191(12) 0.0057(12)
N3 0.0529(15) 0.0420(16) 0.0491(15) 0.0044(12) 0.0173(12) -0.0021(12)
N2 0.0467(13) 0.0367(14) 0.0368(13) 0.0069(11) 0.0145(11) 0.0030(10)
N1 0.0453(13) 0.0383(14) 0.0341(13) 0.0007(11) 0.0141(11) -0.0042(10)
O4 0.0619(13) 0.0552(14) 0.0607(14) -0.0232(12) 0.0294(12) -0.0162(11)
O3 0.0795(15) 0.0501(13) 0.0407(12) -0.0175(11) 0.0325(11) -0.0130(10)
O2 0.0713(15) 0.0620(16) 0.0472(13) -0.0182(12) 0.0329(12) -0.0191(11)
O1 0.0737(15) 0.0707(16) 0.0566(14) -0.0273(13) 0.0448(12) -0.0207(12)
Cd 0.05205(15) 0.03317(13) 0.03240(13) 0.00220(9) 0.02091(10) -0.00088(8)

loop_
_atom_type_symbol
_atom_type_description
_atom_type_scat_dispersion_real
_atom_type_scat_dispersion_imag
_atom_type_scat_source
C C 0.0033 0.0016 'International Tables Vol C Tables 4.2.6.8 and 6.1.1.4'
H H 0.0000 0.0000 'International Tables Vol C Tables 4.2.6.8 and 6.1.1.4'
N N 0.0061 0.0033 'International Tables Vol C Tables 4.2.6.8 and 6.1.1.4'
O O 0.0106 0.0060 'International Tables Vol C Tables 4.2.6.8 and 6.1.1.4'
Cd Cd -0.8075 1.2024 'International Tables Vol C Tables 4.2.6.8 and 6.1.1.4'

loop_
_geom_angle_atom_site_label_1
_geom_angle_atom_site_label_2
_geom_angle_atom_site_label_3
_geom_angle_site_symmetry_1
_geom_angle_site_symmetry_3
_geom_angle
C6 C1 C2 . . 120.3(3)
C6 C1 H1 . . 119.8
C2 C1 H1 . . 119.8
C3 C2 C1 . . 119.7(3)
C3 C2 H2 . . 120.2
C1 C2 H2 . . 120.2
C2 C3 C4 . . 120.6(3)
C2 C3 H3 . . 119.7
C4 C3 H3 . . 119.7
C3 C4 C5 . . 119.3(2)
C3 C4 C8 . . 119.8(2)
C5 C4 C8 . . 120.8(2)
C6 C5 C4 . . 120.3(3)
C6 C5 H5 . . 119.9
C4 C5 H5 . . 119.9
C5 C6 C1 . . 119.8(2)
C5 C6 C7 . . 121.3(2)
C1 C6 C7 . . 118.8(3)
O1 C7 O2 . . 121.8(3)
O1 C7 C6 . . 120.1(3)
O2 C7 C6 . . 118.1(3)
O1 C7 Cd . 6_566 62.68(14)
O2 C7 Cd . 6_566 59.18(15)
C6 C7 Cd . 6_566 176.7(2)
O4 C8 O3 . . 123.5(3)
O4 C8 C4 . . 119.1(2)
O3 C8 C4 . . 117.4(2)
N1 C9 C10 . . 123.5(3)
N1 C9 H9 . . 118.3
C10 C9 H9 . . 118.3
C11 C10 C9 . . 118.6(3)
C11 C10 H10 . . 120.7
C9 C10 H10 . . 120.7
C10 C11 C12 . . 119.4(3)
C10 C11 H11 . . 120.3
C12 C11 H11 . . 120.3
C20 C12 C11 . . 118.0(3)
C20 C12 C13 . . 120.7(3)
C11 C12 C13 . . 121.3(3)
N4 C13 C14 . . 122.3(3)
N4 C13 C12 . . 117.9(3)
C14 C13 C12 . . 119.8(2)
N3 C14 C13 . . 121.9(3)
N3 C14 C15 . . 118.6(3)
C13 C14 C15 . . 119.5(2)
C16 C15 C19 . . 117.7(3)
C16 C15 C14 . . 122.3(3)
C19 C15 C14 . . 120.0(3)
C17 C16 C15 . . 119.6(3)
C17 C16 H16 . . 120.2
C15 C16 H16 . . 120.2
C16 C17 C18 . . 119.0(3)
C16 C17 H17 . . 120.5
C18 C17 H17 . . 120.5
N2 C18 C17 . . 122.9(3)
N2 C18 H18 . . 118.5
C17 C18 H18 . . 118.5
N2 C19 C15 . . 122.7(3)
N2 C19 C20 . . 117.1(2)
C15 C19 C20 . . 120.2(2)
N1 C20 C12 . . 122.3(3)
N1 C20 C19 . . 117.8(2)
C12 C20 C19 . . 119.9(2)
N4 C21 C22 . . 119.2(3)
N4 C21 C26 . . 122.4(3)
C22 C21 C26 . . 118.4(3)
C23 C22 C21 . . 120.5(3)
C23 C22 H22 . . 119.8
C21 C22 H22 . . 119.8
C22 C23 C24 . . 120.8(3)
C22 C23 H23 . . 119.6
C24 C23 H23 . . 119.6
C25 C24 C23 . . 120.1(3)
C25 C24 H24 . . 120.0
C23 C24 H24 . . 120.0
C24 C25 C26 . . 121.6(4)
C24 C25 H25 . . 119.2
C26 C25 H25 . . 119.2
N3 C26 C25 . . 120.7(3)
N3 C26 C21 . . 120.6(3)
C25 C26 C21 . . 118.6(3)
C21 N4 C13 . . 116.2(3)
C14 N3 C26 . . 116.6(3)
C18 N2 C19 . . 118.1(3)
C18 N2 Cd . . 124.6(2)
C19 N2 Cd . . 117.04(18)
C9 N1 C20 . . 118.2(3)
C9 N1 Cd . . 123.4(2)
C20 N1 Cd . . 118.21(18)
C8 O4 Cd . 2 153.2(2)
C8 O3 Cd . . 115.40(18)
C7 O2 Cd . 6_566 93.20(17)
C7 O1 Cd . 6_566 89.76(17)
O3 Cd O4 . 2 102.35(9)
O3 Cd O2 . 6_565 104.32(8)
O4 Cd O2 2 6_565 138.24(8)
O3 Cd N1 . . 94.76(8)
O4 Cd N1 2 . 117.12(8)
O2 Cd N1 6_565 . 92.03(8)
O3 Cd O1 . 6_565 96.77(8)
O4 Cd O1 2 6_565 90.35(8)
O2 Cd O1 6_565 6_565 55.17(7)
N1 Cd O1 . 6_565 147.01(7)
O3 Cd N2 . . 161.55(8)
O4 Cd N2 2 . 78.51(8)
O2 Cd N2 6_565 . 85.79(8)
N1 Cd N2 . . 69.14(8)
O1 Cd N2 6_565 . 101.66(8)
O3 Cd C7 . 6_565 102.42(8)
O4 Cd C7 2 6_565 114.82(8)
O2 Cd C7 6_565 6_565 27.63(8)
N1 Cd C7 . 6_565 119.54(8)
O1 Cd C7 6_565 6_565 27.55(8)
N2 Cd C7 . 6_565 93.66(8)

loop_
_geom_bond_atom_site_label_1
_geom_bond_atom_site_label_2
_geom_bond_site_symmetry_2
_geom_bond_distance
C1 C6 . 1.388(4)
C1 C2 . 1.389(4)
C1 H1 . 0.9300
C2 C3 . 1.384(4)
C2 H2 . 0.9300
C3 C4 . 1.390(4)
C3 H3 . 0.9300
C4 C5 . 1.395(4)
C4 C8 . 1.496(4)
C5 C6 . 1.387(4)
C5 H5 . 0.9300
C6 C7 . 1.506(4)
C7 O1 . 1.246(3)
C7 O2 . 1.251(3)
C7 Cd 6_566 2.695(3)
C8 O4 . 1.250(3)
C8 O3 . 1.260(3)
C9 N1 . 1.325(4)
C9 C10 . 1.386(4)
C9 H9 . 0.9300
C10 C11 . 1.366(5)
C10 H10 . 0.9300
C11 C12 . 1.400(4)
C11 H11 . 0.9300
C12 C20 . 1.395(4)
C12 C13 . 1.457(4)
C13 N4 . 1.330(4)
C13 C14 . 1.419(4)
C14 N3 . 1.332(4)
C14 C15 . 1.470(4)
C15 C16 . 1.390(4)
C15 C19 . 1.400(4)
C16 C17 . 1.370(4)
C16 H16 . 0.9300
C17 C18 . 1.389(4)
C17 H17 . 0.9300
C18 N2 . 1.329(4)
C18 H18 . 0.9300
C19 N2 . 1.347(3)
C19 C20 . 1.470(4)
C20 N1 . 1.346(3)
C21 N4 . 1.323(4)
C21 C22 . 1.438(4)
C21 C26 . 1.442(5)
C22 C23 . 1.356(5)
C22 H22 . 0.9300
C23 C24 . 1.427(6)
C23 H23 . 0.9300
C24 C25 . 1.358(5)
C24 H24 . 0.9300
C25 C26 . 1.413(4)
C25 H25 . 0.9300
C26 N3 . 1.342(4)
N2 Cd . 2.411(2)
N1 Cd . 2.369(2)
O4 Cd 2 2.250(2)
O3 Cd . 2.227(2)
O2 Cd 6_566 2.318(2)
O1 Cd 6_566 2.394(2)
Cd O4 2 2.250(2)
Cd O2 6_565 2.318(2)
Cd O1 6_565 2.394(2)
Cd C7 6_565 2.695(3)

loop_
_geom_torsion_atom_site_label_1
_geom_torsion_atom_site_label_2
_geom_torsion_atom_site_label_3
_geom_torsion_atom_site_label_4
_geom_torsion_site_symmetry_4
_geom_torsion
C6 C1 C2 C3 . 0.2(5)
C1 C2 C3 C4 . -1.1(5)
C2 C3 C4 C5 . 0.4(4)
C2 C3 C4 C8 . 177.6(3)
C3 C4 C5 C6 . 1.1(4)
C8 C4 C5 C6 . -176.0(2)
C4 C5 C6 C1 . -2.0(4)
C4 C5 C6 C7 . 174.0(2)
C2 C1 C6 C5 . 1.3(4)
C2 C1 C6 C7 . -174.8(3)
C5 C6 C7 O1 . 9.5(4)
C1 C6 C7 O1 . -174.5(3)
C5 C6 C7 O2 . -170.4(3)
C1 C6 C7 O2 . 5.6(4)
C3 C4 C8 O4 . 174.9(3)
C5 C4 C8 O4 . -8.0(4)
C3 C4 C8 O3 . -2.7(4)
C5 C4 C8 O3 . 174.4(3)
N1 C9 C10 C11 . -0.1(5)
C9 C10 C11 C12 . -0.2(5)
C10 C11 C12 C20 . 0.5(4)
C10 C11 C12 C13 . 179.0(3)
C20 C12 C13 N4 . 180.0(3)
C11 C12 C13 N4 . 1.5(4)
C20 C12 C13 C14 . 0.7(4)
C11 C12 C13 C14 . -177.8(3)
N4 C13 C14 N3 . -1.2(4)
C12 C13 C14 N3 . 178.1(3)
N4 C13 C14 C15 . 177.9(3)
C12 C13 C14 C15 . -2.8(4)
N3 C14 C15 C16 . 2.1(4)
C13 C14 C15 C16 . -177.1(3)
N3 C14 C15 C19 . -178.1(3)
C13 C14 C15 C19 . 2.7(4)
C19 C15 C16 C17 . -1.0(4)
C14 C15 C16 C17 . 178.9(3)
C15 C16 C17 C18 . 1.1(5)
C16 C17 C18 N2 . -0.3(5)
C16 C15 C19 N2 . 0.2(4)
C14 C15 C19 N2 . -179.6(2)
C16 C15 C19 C20 . 179.3(3)
C14 C15 C19 C20 . -0.5(4)
C11 C12 C20 N1 . -0.6(4)
C13 C12 C20 N1 . -179.1(2)
C11 C12 C20 C19 . -179.9(2)
C13 C12 C20 C19 . 1.5(4)
N2 C19 C20 N1 . -1.9(4)
C15 C19 C20 N1 . 179.0(2)
N2 C19 C20 C12 . 177.5(2)
C15 C19 C20 C12 . -1.6(4)
N4 C21 C22 C23 . -177.0(3)
C26 C21 C22 C23 . 3.2(5)
C21 C22 C23 C24 . -1.3(6)
C22 C23 C24 C25 . -1.5(7)
C23 C24 C25 C26 . 2.3(6)
C24 C25 C26 N3 . 177.8(3)
C24 C25 C26 C21 . -0.4(5)
N4 C21 C26 N3 . -0.4(5)
C22 C21 C26 N3 . 179.5(3)
N4 C21 C26 C25 . 177.8(3)
C22 C21 C26 C25 . -2.3(5)
C22 C21 N4 C13 . 178.8(3)
C26 C21 N4 C13 . -1.4(4)
C14 C13 N4 C21 . 2.2(4)
C12 C13 N4 C21 . -177.1(2)
C13 C14 N3 C26 . -0.6(4)
C15 C14 N3 C26 . -179.8(3)
C25 C26 N3 C14 . -176.8(3)
C21 C26 N3 C14 . 1.3(4)
C17 C18 N2 C19 . -0.5(5)
C17 C18 N2 Cd . 173.0(3)
C15 C19 N2 C18 . 0.5(4)
C20 C19 N2 C18 . -178.6(2)
C15 C19 N2 Cd . -173.4(2)
C20 C19 N2 Cd . 7.5(3)
C10 C9 N1 C20 . 0.0(4)
C10 C9 N1 Cd . -175.2(2)
C12 C20 N1 C9 . 0.3(4)
C19 C20 N1 C9 . 179.7(2)
C12 C20 N1 Cd . 175.75(19)
C19 C20 N1 Cd . -4.9(3)
O3 C8 O4 Cd 2 -82.5(5)
C4 C8 O4 Cd 2 100.1(4)
O4 C8 O3 Cd . 5.5(4)
C4 C8 O3 Cd . -177.01(18)
O1 C7 O2 Cd 6_566 -2.1(3)
C6 C7 O2 Cd 6_566 177.8(2)
O2 C7 O1 Cd 6_566 2.1(3)
C6 C7 O1 Cd 6_566 -177.9(2)
C8 O3 Cd O4 2 52.2(2)
C8 O3 Cd O2 6_565 -160.2(2)
C8 O3 Cd N1 . -66.9(2)
C8 O3 Cd O1 6_565 144.1(2)
C8 O3 Cd N2 . -38.5(4)
C8 O3 Cd C7 6_565 171.4(2)
C9 N1 Cd O3 . -7.9(2)
C20 N1 Cd O3 . 176.90(19)
C9 N1 Cd O4 2 -114.4(2)
C20 N1 Cd O4 2 70.4(2)
C9 N1 Cd O2 6_565 96.7(2)
C20 N1 Cd O2 6_565 -78.5(2)
C9 N1 Cd O1 6_565 102.3(2)
C20 N1 Cd O1 6_565 -72.9(3)
C9 N1 Cd N2 . -178.6(2)
C20 N1 Cd N2 . 6.17(18)
C9 N1 Cd C7 6_565 99.3(2)
C20 N1 Cd C7 6_565 -75.9(2)
C18 N2 Cd O3 . 148.9(3)
C19 N2 Cd O3 . -37.6(4)
C18 N2 Cd O4 2 54.3(2)
C19 N2 Cd O4 2 -132.2(2)
C18 N2 Cd O2 6_565 -86.8(2)
C19 N2 Cd O2 6_565 86.65(19)
C18 N2 Cd N1 . 179.4(2)
C19 N2 Cd N1 . -7.13(18)
C18 N2 Cd O1 6_565 -33.7(2)
C19 N2 Cd O1 6_565 139.79(19)
C18 N2 Cd C7 6_565 -60.3(2)
C19 N2 Cd C7 6_565 113.2(2)
